data_2221398
loop_
_publ_author_name
'Arfan, Mohammad'
'Tahir, M. Nawaz'
'Shah, Muhammad Ishaq Ali'
'Khan, Rassol'
'Iqbal, Mohammad S.'

_publ_section_title
;
 2-[6-Thioxo-5-(2,4,6-trimethylphenyl)-1,3,5-thiadiazinan-3-yl]acetic
 acid
;
_journal_coeditor_code HK2650
_journal_issue 4
_journal_name_full 'Acta Crystallographica Section E'
_journal_page_first o902
_journal_paper_doi 10.1107/S1600536809011027
_journal_volume 65
_journal_year 2009
_chemical_formula_iupac 'C14 H18 N2 O2 S2'
_chemical_formula_moiety 'C14 H18 N2 O2 S2'
_chemical_formula_sum 'C14 H18 N2 O2 S2'
_chemical_formula_weight 310.42
_chemical_name_systematic
;
2-[6-Thioxo-5-(2,4,6-trimethylphenyl)-1,3,5-thiadiazinan-3-yl]acetic acid
;
_space_group_IT_number 61
_symmetry_cell_setting orthorhombic
_symmetry_space_group_name_Hall '-P 2ac 2ab'
_symmetry_space_group_name_H-M 'P b c a'
_atom_sites_solution_hydrogens geom
_atom_sites_solution_primary direct
_atom_sites_solution_secondary difmap
_audit_creation_method SHELXL-97
_cell_angle_alpha 90
_cell_angle_beta 90
_cell_angle_gamma 90
_cell_formula_units_Z 8
_cell_length_a 6.9134(4)
_cell_length_b 17.6934(11)
_cell_length_c 24.9073(15)
_cell_measurement_reflns_used 3957
_cell_measurement_temperature 296(2)
_cell_measurement_theta_max 28.83
_cell_measurement_theta_min 2.44
_cell_volume 3046.7(3)
_computing_cell_refinement 'SAINT (Bruker, 2007)'
_computing_data_collection 'APEX2 (Bruker, 2007)'
_computing_data_reduction 'SAINT (Bruker, 2007)'
_computing_molecular_graphics 'ORTEP-3 for Windows (Farrugia, 1997) and PLATON (Spek, 2009)'
_computing_publication_material
;
WinGX (Farrugia, 1999) and PLATON (Spek, 2009)
;
_computing_structure_refinement 'SHELXL97 (Sheldrick, 2008)'
_computing_structure_solution 'SHELXS97 (Sheldrick, 2008)'
_diffrn_ambient_temperature 296(2)
_diffrn_detector_area_resol_mean 7.40
_diffrn_measured_fraction_theta_full 0.992
_diffrn_measured_fraction_theta_max 0.992
_diffrn_measurement_device_type 'Bruker Kappa APEXII CCD area-detector'
_diffrn_measurement_method \w
_diffrn_radiation_monochromator graphite
_diffrn_radiation_source 'fine-focus sealed tube'
_diffrn_radiation_type MoK\a
_diffrn_radiation_wavelength 0.71073
_diffrn_reflns_av_R_equivalents 0.0528
_diffrn_reflns_av_sigmaI/netI 0.0528
_diffrn_reflns_limit_h_max 6
_diffrn_reflns_limit_h_min -9
_diffrn_reflns_limit_k_max 21
_diffrn_reflns_limit_k_min -24
_diffrn_reflns_limit_l_max 33
_diffrn_reflns_limit_l_min -32
_diffrn_reflns_number 18229
_diffrn_reflns_theta_full 28.83
_diffrn_reflns_theta_max 28.83
_diffrn_reflns_theta_min 2.44
_diffrn_standards_number 0
_exptl_absorpt_coefficient_mu 0.352
_exptl_absorpt_correction_T_max 0.942
_exptl_absorpt_correction_T_min 0.922
_exptl_absorpt_correction_type multi-scan
_exptl_absorpt_process_details '(SADABS; Bruker, 2005)'
_exptl_crystal_colour colorless
_exptl_crystal_density_diffrn 1.354
_exptl_crystal_density_method 'not measured'
_exptl_crystal_description prism
_exptl_crystal_F_000 1312
_exptl_crystal_size_max 0.26
_exptl_crystal_size_mid 0.18
_exptl_crystal_size_min 0.16
_refine_diff_density_max 0.316
_refine_diff_density_min -0.268
_refine_ls_extinction_method none
_refine_ls_goodness_of_fit_ref 1.029
_refine_ls_hydrogen_treatment constr
_refine_ls_matrix_type full
_refine_ls_number_parameters 186
_refine_ls_number_reflns 3957
_refine_ls_number_restraints 0
_refine_ls_restrained_S_all 1.029
_refine_ls_R_factor_all 0.1180
_refine_ls_R_factor_gt 0.0462
_refine_ls_shift/su_max 0.001
_refine_ls_shift/su_mean 0.000
_refine_ls_structure_factor_coef Fsqd
_refine_ls_weighting_details 'calc w=1/[\s^2^(Fo^2^)+(0.0418P)^2^+2.0698P] where P=(Fo^2^+2Fc^2^)/3'
_refine_ls_weighting_scheme calc
_refine_ls_wR_factor_gt 0.0987
_refine_ls_wR_factor_ref 0.1320
_reflns_number_gt 2120
_reflns_number_total 3957
_reflns_threshold_expression I>2\s(I)
_cod_data_source_file hk2650.cif
_cod_data_source_block I
_cod_database_code 2221398
_cod_database_fobs_code 2221398

loop_
_symmetry_equiv_pos_site_id
_symmetry_equiv_pos_as_xyz
1 x,y,z
2 1/2-x,-y,1/2+z
3 1/2+x,1/2-y,-z
4 -x,1/2+y,1/2-z
5 -x,-y,-z
6 1/2+x,y,1/2-z
7 1/2-x,1/2+y,z
8 x,1/2-y,1/2+z

loop_
_atom_site_aniso_label
_atom_site_aniso_U_11
_atom_site_aniso_U_22
_atom_site_aniso_U_33
_atom_site_aniso_U_12
_atom_site_aniso_U_13
_atom_site_aniso_U_23
S1 0.0368(4) 0.0420(4) 0.0599(5) -0.0050(3) -0.0129(4) -0.0075(3)
S2 0.0299(4) 0.0516(4) 0.0691(5) -0.0026(3) 0.0024(4) -0.0111(4)
O1 0.0600(14) 0.0462(11) 0.0501(13) 0.0040(10) -0.0039(10) -0.0002(10)
O2 0.0921(18) 0.0482(12) 0.0515(14) 0.0146(12) 0.0067(12) -0.0035(10)
N1 0.0269(12) 0.0358(11) 0.0400(12) -0.0034(9) -0.0015(10) -0.0034(10)
N2 0.0376(13) 0.0370(11) 0.0480(15) -0.0003(10) -0.0085(11) -0.0055(10)
C1 0.0239(13) 0.0399(13) 0.0428(16) -0.0024(11) -0.0024(12) -0.0071(12)
C2 0.0284(14) 0.0413(14) 0.0449(17) -0.0015(11) 0.0032(13) -0.0034(12)
C3 0.0335(15) 0.0419(15) 0.064(2) -0.0063(12) 0.0084(14) -0.0060(14)
C4 0.0315(16) 0.0516(17) 0.065(2) -0.0068(13) 0.0022(14) -0.0210(15)
C5 0.0442(19) 0.0621(19) 0.0462(18) -0.0059(15) -0.0053(14) -0.0130(15)
C6 0.0360(16) 0.0484(15) 0.0424(17) -0.0044(12) -0.0028(13) -0.0027(13)
C7 0.067(2) 0.0509(17) 0.0483(19) 0.0009(15) 0.0060(16) 0.0016(14)
C8 0.057(2) 0.067(2) 0.084(3) -0.0187(17) 0.0041(19) -0.0321(19)
C9 0.075(2) 0.068(2) 0.0420(19) -0.0127(18) -0.0066(17) 0.0043(16)
C10 0.0345(15) 0.0360(13) 0.0364(15) -0.0026(11) -0.0045(12) 0.0027(11)
C11 0.0473(18) 0.0419(15) 0.0472(18) 0.0015(13) -0.0078(14) -0.0055(13)
C12 0.0338(16) 0.0385(14) 0.063(2) 0.0005(12) 0.0006(14) -0.0089(13)
C13 0.0435(17) 0.0489(15) 0.0472(18) 0.0094(14) -0.0111(14) -0.0064(13)
C14 0.0398(17) 0.0446(15) 0.0488(19) 0.0032(12) -0.0093(14) -0.0020(14)

loop_
_atom_site_type_symbol
_atom_site_label
_atom_site_fract_x
_atom_site_fract_y
_atom_site_fract_z
_atom_site_U_iso_or_equiv
_atom_site_thermal_displace_type
_atom_site_calc_flag
_atom_site_refinement_flags
_atom_site_occupancy
S S1 0.05204(10) 0.04895(4) 0.06455(3) 0.0462(3) Uani . . 1.000
S S2 -0.05342(10) 0.17988(4) 0.12532(3) 0.0502(3) Uani . . 1.000
O O1 0.4812(3) -0.14565(11) 0.15003(8) 0.0521(7) Uani . . 1.000
O O2 0.5343(4) -0.12709(11) 0.06276(9) 0.0639(9) Uani . . 1.000
N N1 0.3157(3) 0.14751(11) 0.10199(8) 0.0342(7) Uani . . 1.000
N N2 0.4407(3) 0.02387(12) 0.07081(9) 0.0409(8) Uani . . 1.000
C C1 0.3789(4) 0.21613(14) 0.12872(11) 0.0355(8) Uani . . 1.000
C C2 0.4250(4) 0.27902(14) 0.09806(11) 0.0382(9) Uani . . 1.000
C C3 0.4943(4) 0.34268(15) 0.12500(13) 0.0465(10) Uani . . 1.000
C C4 0.5158(4) 0.34412(16) 0.18049(13) 0.0494(10) Uani . . 1.000
C C5 0.4705(4) 0.27966(16) 0.20908(13) 0.0508(11) Uani . . 1.000
C C6 0.4040(4) 0.21442(15) 0.18430(12) 0.0423(9) Uani . . 1.000
C C7 0.3984(5) 0.28082(17) 0.03821(12) 0.0554(11) Uani . . 1.000
C C8 0.5854(5) 0.41477(18) 0.20860(15) 0.0693(14) Uani . . 1.000
C C9 0.3599(5) 0.14439(18) 0.21674(12) 0.0617(11) Uani . . 1.000
C C10 0.1280(4) 0.13078(13) 0.09810(10) 0.0356(8) Uani . . 1.000
C C11 0.2787(4) 0.01152(15) 0.03629(12) 0.0455(10) Uani . . 1.000
C C12 0.4777(4) 0.10269(14) 0.07749(13) 0.0451(10) Uani . . 1.000
C C13 0.4446(4) -0.02219(15) 0.11916(11) 0.0465(10) Uani . . 1.000
C C14 0.4921(4) -0.10347(15) 0.10630(13) 0.0444(10) Uani . . 1.000
H H1 0.49414 -0.19027 0.14189 0.0625 Uiso . . 1.000
H H3 0.52712 0.38540 0.10524 0.0556 Uiso . . 1.000
H H5 0.48496 0.27999 0.24620 0.0610 Uiso . . 1.000
H H7A 0.43567 0.32952 0.02473 0.0833 Uiso . . 1.000
H H7B 0.47751 0.24253 0.02198 0.0833 Uiso . . 1.000
H H7C 0.26508 0.27157 0.02968 0.0833 Uiso . . 1.000
H H8A 0.62761 0.45096 0.18238 0.1037 Uiso . . 1.000
H H8B 0.48151 0.43591 0.22931 0.1037 Uiso . . 1.000
H H8C 0.69113 0.40233 0.23195 0.1037 Uiso . . 1.000
H H9A 0.35779 0.15697 0.25423 0.0926 Uiso . . 1.000
H H9B 0.23599 0.12472 0.20634 0.0926 Uiso . . 1.000
H H9C 0.45771 0.10699 0.21028 0.0926 Uiso . . 1.000
H H11A 0.30305 0.03556 0.00195 0.0545 Uiso . . 1.000
H H11B 0.26428 -0.04230 0.03002 0.0545 Uiso . . 1.000
H H12A 0.59162 0.10850 0.09985 0.0542 Uiso . . 1.000
H H12B 0.50755 0.12413 0.04261 0.0542 Uiso . . 1.000
H H13A 0.54067 -0.00223 0.14376 0.0558 Uiso . . 1.000
H H13B 0.31956 -0.01976 0.13673 0.0558 Uiso . . 1.000

loop_
_atom_type_symbol
_atom_type_description
_atom_type_scat_dispersion_real
_atom_type_scat_dispersion_imag
_atom_type_scat_source
C C 0.0033 0.0016 'International Tables Vol C Tables 4.2.6.8 and 6.1.1.4'
H H 0.0000 0.0000 'International Tables Vol C Tables 4.2.6.8 and 6.1.1.4'
N N 0.0061 0.0033 'International Tables Vol C Tables 4.2.6.8 and 6.1.1.4'
O O 0.0106 0.0060 'International Tables Vol C Tables 4.2.6.8 and 6.1.1.4'
S S 0.1246 0.1234 'International Tables Vol C Tables 4.2.6.8 and 6.1.1.4'

loop_
_geom_angle_atom_site_label_1
_geom_angle_atom_site_label_2
_geom_angle_atom_site_label_3
_geom_angle_site_symmetry_1
_geom_angle_site_symmetry_2
_geom_angle_site_symmetry_3
_geom_angle
_geom_angle_publ_flag
C10 S1 C11 . . . 102.97(13) no
C14 O1 H1 . . . 109.00 no
C1 N1 C12 . . . 113.8(2) no
C10 N1 C12 . . . 125.4(2) no
C1 N1 C10 . . . 120.8(2) no
C11 N2 C12 . . . 111.1(2) no
C12 N2 C13 . . . 116.6(2) no
C11 N2 C13 . . . 115.3(2) no
N1 C1 C2 . . . 119.2(2) no
C2 C1 C6 . . . 122.4(2) no
N1 C1 C6 . . . 118.3(2) no
C1 C2 C3 . . . 117.5(3) no
C1 C2 C7 . . . 122.4(2) no
C3 C2 C7 . . . 120.1(2) no
C2 C3 C4 . . . 122.0(3) no
C3 C4 C5 . . . 118.3(3) no
C5 C4 C8 . . . 121.1(3) no
C3 C4 C8 . . . 120.6(3) no
C4 C5 C6 . . . 122.2(3) no
C1 C6 C5 . . . 117.7(3) no
C1 C6 C9 . . . 121.6(2) no
C5 C6 C9 . . . 120.8(3) no
S1 C10 S2 . . . 113.48(16) no
S1 C10 N1 . . . 120.62(19) no
S2 C10 N1 . . . 125.84(19) no
S1 C11 N2 . . . 112.5(2) no
N1 C12 N2 . . . 115.4(2) no
N2 C13 C14 . . . 111.2(2) no
O1 C14 C13 . . . 110.5(2) no
O2 C14 C13 . . . 125.3(3) no
O1 C14 O2 . . . 124.2(2) no
C2 C3 H3 . . . 119.00 no
C4 C3 H3 . . . 119.00 no
C4 C5 H5 . . . 119.00 no
C6 C5 H5 . . . 119.00 no
C2 C7 H7A . . . 109.00 no
C2 C7 H7B . . . 109.00 no
C2 C7 H7C . . . 109.00 no
H7A C7 H7B . . . 109.00 no
H7A C7 H7C . . . 109.00 no
H7B C7 H7C . . . 109.00 no
C4 C8 H8A . . . 109.00 no
C4 C8 H8B . . . 109.00 no
C4 C8 H8C . . . 109.00 no
H8A C8 H8B . . . 109.00 no
H8A C8 H8C . . . 109.00 no
H8B C8 H8C . . . 109.00 no
C6 C9 H9A . . . 109.00 no
C6 C9 H9B . . . 109.00 no
C6 C9 H9C . . . 109.00 no
H9A C9 H9B . . . 109.00 no
H9A C9 H9C . . . 109.00 no
H9B C9 H9C . . . 109.00 no
S1 C11 H11A . . . 109.00 no
S1 C11 H11B . . . 109.00 no
N2 C11 H11A . . . 109.00 no
N2 C11 H11B . . . 109.00 no
H11A C11 H11B . . . 108.00 no
N1 C12 H12A . . . 108.00 no
N1 C12 H12B . . . 108.00 no
N2 C12 H12A . . . 108.00 no
N2 C12 H12B . . . 108.00 no
H12A C12 H12B . . . 107.00 no
N2 C13 H13A . . . 109.00 no
N2 C13 H13B . . . 109.00 no
C14 C13 H13A . . . 109.00 no
C14 C13 H13B . . . 109.00 no
H13A C13 H13B . . . 108.00 no

loop_
_geom_bond_atom_site_label_1
_geom_bond_atom_site_label_2
_geom_bond_site_symmetry_1
_geom_bond_site_symmetry_2
_geom_bond_distance
_geom_bond_publ_flag
S1 C10 . . 1.752(2) no
S1 C11 . . 1.841(3) no
S2 C10 . . 1.670(3) no
O1 C14 . . 1.323(4) no
O2 C14 . . 1.198(4) no
O1 H1 . . 0.8200 no
N1 C1 . . 1.452(3) no
N1 C12 . . 1.502(3) no
N1 C10 . . 1.335(3) no
N2 C12 . . 1.428(3) no
N2 C13 . . 1.454(3) no
N2 C11 . . 1.429(4) no
C1 C6 . . 1.396(4) no
C1 C2 . . 1.387(4) no
C2 C3 . . 1.396(4) no
C2 C7 . . 1.502(4) no
C3 C4 . . 1.390(5) no
C4 C5 . . 1.381(4) no
C4 C8 . . 1.511(4) no
C5 C6 . . 1.387(4) no
C6 C9 . . 1.510(4) no
C13 C14 . . 1.510(4) no
C3 H3 . . 0.9300 no
C5 H5 . . 0.9300 no
C7 H7A . . 0.9600 no
C7 H7B . . 0.9600 no
C7 H7C . . 0.9600 no
C8 H8A . . 0.9600 no
C8 H8B . . 0.9600 no
C8 H8C . . 0.9600 no
C9 H9A . . 0.9600 no
C9 H9B . . 0.9600 no
C9 H9C . . 0.9600 no
C11 H11A . . 0.9700 no
C11 H11B . . 0.9700 no
C12 H12A . . 0.9700 no
C12 H12B . . 0.9700 no
C13 H13A . . 0.9700 no
C13 H13B . . 0.9700 no

loop_
_geom_contact_atom_site_label_1
_geom_contact_atom_site_label_2
_geom_contact_distance
_geom_contact_site_symmetry_1
_geom_contact_site_symmetry_2
_geom_contact_publ_flag
S1 C11 3.561(3) . 5_555 no
S1 S1 3.7226(11) . 5_555 no
S2 O1 3.187(2) . 7_555 no
S2 C6 3.540(3) . . no
S1 H7A 3.2000 . 3_455 no
S1 H3 3.1100 . 7_545 no
S1 H13B 2.8500 . . no
S2 H12A 2.8300 . 1_455 no
S2 H9A 3.0900 . 6_455 no
S2 H9B 3.0000 . . no
S2 H1 2.3700 . 7_555 no
O1 C3 3.352(3) . 7_545 no
O1 S2 3.187(2) . 7_545 no
O1 C2 3.367(3) . 7_545 no
O2 N2 2.756(3) . . no
O2 C11 3.094(4) . . no
O1 H5 2.9100 . 4_645 no
O2 H11B 2.5300 . . no
O2 H11A 2.5500 . 5_655 no
O2 H12B 2.6400 . 5_655 no
O2 H7C 2.8600 . 7_545 no
N2 O2 2.756(3) . . no
N2 C11 3.357(4) . 5_655 no
N1 H9B 2.6900 . . no
N1 H7B 2.8400 . . no
N1 H7C 2.8600 . . no
N2 H11A 2.7400 . 5_655 no
C2 O1 3.367(3) . 7_555 no
C2 C14 3.561(4) . 7_555 no
C3 O1 3.352(3) . 7_555 no
C3 C14 3.526(4) . 7_555 no
C6 S2 3.540(3) . . no
C7 C12 3.345(4) . . no
C7 C10 3.573(4) . . no
C9 C10 3.371(4) . . no
C10 C7 3.573(4) . . no
C10 C9 3.371(4) . . no
C10 C13 3.520(4) . . no
C11 S1 3.561(3) . 5_555 no
C11 O2 3.094(4) . . no
C11 N2 3.357(4) . 5_655 no
C11 C11 3.577(4) . 5_655 no
C12 C7 3.345(4) . . no
C13 C10 3.520(4) . . no
C14 C3 3.526(4) . 7_545 no
C14 C2 3.561(4) . 7_545 no
C1 H1 3.0800 . 7_555 no
C7 H12B 2.8800 . . no
C10 H9B 2.8000 . . no
C12 H7B 2.8300 . . no
C14 H11B 2.6900 . . no
H1 S2 2.3700 . 7_545 no
H1 C1 3.0800 . 7_545 no
H3 H7A 2.3200 . . no
H3 H8A 2.3500 . . no
H3 S1 3.1100 . 7_555 no
H5 H9A 2.3600 . . no
H5 O1 2.9100 . 4_655 no
H7A H3 2.3200 . . no
H7A S1 3.2000 . 3_555 no
H7B N1 2.8400 . . no
H7B C12 2.8300 . . no
H7B H12B 2.1700 . . no
H7B H7C 2.3800 . 3_555 no
H7C N1 2.8600 . . no
H7C H7B 2.3800 . 3_455 no
H7C O2 2.8600 . 7_555 no
H8A H3 2.3500 . . no
H8B H8C 2.3100 . 6_455 no
H8C H8B 2.3100 . 6_555 no
H9A H5 2.3600 . . no
H9A S2 3.0900 . 6_555 no
H9B S2 3.0000 . . no
H9B N1 2.6900 . . no
H9B C10 2.8000 . . no
H11A H12B 2.3400 . . no
H11A O2 2.5500 . 5_655 no
H11A N2 2.7400 . 5_655 no
H11B O2 2.5300 . . no
H11B C14 2.6900 . . no
H12A S2 2.8300 . 1_655 no
H12A H13A 2.2700 . . no
H12B C7 2.8800 . . no
H12B H7B 2.1700 . . no
H12B H11A 2.3400 . . no
H12B O2 2.6400 . 5_655 no
H13A H12A 2.2700 . . no
H13B S1 2.8500 . . no

loop_
_geom_hbond_atom_site_label_D
_geom_hbond_atom_site_label_H
_geom_hbond_atom_site_label_A
_geom_hbond_site_symmetry_A
_geom_hbond_distance_DH
_geom_hbond_distance_HA
_geom_hbond_distance_DA
_geom_hbond_angle_DHA
_geom_hbond_publ_flag
O1 H1 S2 7_545 0.82 2.37 3.187(2) 174 yes

loop_
_geom_torsion_atom_site_label_1
_geom_torsion_atom_site_label_2
_geom_torsion_atom_site_label_3
_geom_torsion_atom_site_label_4
_geom_torsion_site_symmetry_1
_geom_torsion_site_symmetry_2
_geom_torsion_site_symmetry_3
_geom_torsion_site_symmetry_4
_geom_torsion
_geom_torsion_publ_flag
C11 S1 C10 S2 . . . . 176.80(15) no
C11 S1 C10 N1 . . . . -5.7(2) no
C10 S1 C11 N2 . . . . 35.4(2) no
C10 N1 C1 C2 . . . . -98.6(3) no
C10 N1 C1 C6 . . . . 85.9(3) no
C12 N1 C1 C2 . . . . 77.9(3) no
C12 N1 C1 C6 . . . . -97.7(3) no
C1 N1 C10 S1 . . . . 178.62(18) no
C1 N1 C10 S2 . . . . -4.3(3) no
C12 N1 C10 S1 . . . . 2.6(3) no
C12 N1 C10 S2 . . . . 179.7(2) no
C1 N1 C12 N2 . . . . 155.3(2) no
C10 N1 C12 N2 . . . . -28.4(4) no
C12 N2 C11 S1 . . . . -63.8(3) no
C13 N2 C11 S1 . . . . 71.7(2) no
C11 N2 C12 N1 . . . . 60.6(3) no
C13 N2 C12 N1 . . . . -74.3(3) no
C11 N2 C13 C14 . . . . 72.2(3) no
C12 N2 C13 C14 . . . . -154.8(2) no
N1 C1 C2 C3 . . . . -176.9(2) no
N1 C1 C2 C7 . . . . 4.5(4) no
C6 C1 C2 C3 . . . . -1.6(4) no
C6 C1 C2 C7 . . . . 179.9(3) no
N1 C1 C6 C5 . . . . 177.9(2) no
N1 C1 C6 C9 . . . . -2.3(4) no
C2 C1 C6 C5 . . . . 2.6(4) no
C2 C1 C6 C9 . . . . -177.7(3) no
C1 C2 C3 C4 . . . . -0.5(4) no
C7 C2 C3 C4 . . . . 178.1(3) no
C2 C3 C4 C5 . . . . 1.4(4) no
C2 C3 C4 C8 . . . . -178.1(3) no
C3 C4 C5 C6 . . . . -0.3(4) no
C8 C4 C5 C6 . . . . 179.2(3) no
C4 C5 C6 C1 . . . . -1.6(4) no
C4 C5 C6 C9 . . . . 178.7(3) no
N2 C13 C14 O1 . . . . -175.4(2) no
N2 C13 C14 O2 . . . . 4.7(4) no

loop_
_cod_related_entry_id
_cod_related_entry_database
_cod_related_entry_code
1 ChemSpider 24742049
